data_7032520
loop_
_publ_author_name
'Behrle, Andrew C.'
'Levin, Jessica R.'
'Kim, Jee Eon'
'Drewett, Jonathan M.'
'Barnes, Charles L.'
'Schelter, Eric J.'
'Walensky, Justin R.'

_publ_section_title
;
 Stabilization of M(IV) = Ti, Zr, Hf, Ce, and Th using a selenium
 bis(phenolate) ligand.
;
_journal_issue 6
_journal_name_full 'Dalton transactions (Cambridge, England : 2003)'
_journal_page_first 2693
_journal_page_last 2702
_journal_paper_doi 10.1039/c4dt01798f
_journal_volume 44
_journal_year 2015
_chemical_formula_moiety '(C64 H96 O6 Se2 Th), 2(C7 H8)'
_chemical_formula_sum 'C78 H112 O6 Se2 Th'
_chemical_formula_weight 1535.64
_space_group_IT_number 4
_symmetry_cell_setting monoclinic
_symmetry_Int_Tables_number 4
_symmetry_space_group_name_Hall 'P 2yb'
_symmetry_space_group_name_H-M 'P 1 21 1'
_atom_sites_solution_hydrogens geom
_atom_sites_solution_primary direct
_atom_sites_solution_secondary difmap
_audit_creation_method SHELXL-97
_cell_angle_alpha 90.00
_cell_angle_beta 104.680(2)
_cell_angle_gamma 90.00
_cell_formula_units_Z 2
_cell_length_a 10.6511(19)
_cell_length_b 20.510(4)
_cell_length_c 17.812(3)
_cell_measurement_temperature 173(2)
_cell_volume 3764.1(12)
_computing_cell_refinement 'APEX2 (Bruker AXS, 2008)'
_computing_data_collection 'APEX2 (Bruker AXS, 2008)'
_computing_data_reduction 'APEX2 (Bruker AXS, 2008)'
_computing_molecular_graphics 'X-SEED, Barbour, 2001'
_computing_publication_material 'CIFTAB (Sheldrick, 1997)'
_computing_structure_refinement 'SHELXL-97 (Sheldrick, 1997)'
_computing_structure_solution 'SHELXS-97 (Sheldrick, 1997)'
_diffrn_ambient_temperature 173(2)
_diffrn_measured_fraction_theta_full 0.989
_diffrn_measured_fraction_theta_max 0.989
_diffrn_measurement_device_type 'Bruker APEXII CCD area detector'
_diffrn_measurement_method 'omega scans'
_diffrn_radiation_monochromator graphite
_diffrn_radiation_type MoK\a
_diffrn_radiation_wavelength 0.71073
_diffrn_reflns_av_R_equivalents 0.0328
_diffrn_reflns_av_sigmaI/netI 0.0609
_diffrn_reflns_limit_h_max 13
_diffrn_reflns_limit_h_min -13
_diffrn_reflns_limit_k_max 26
_diffrn_reflns_limit_k_min -26
_diffrn_reflns_limit_l_max 22
_diffrn_reflns_limit_l_min -23
_diffrn_reflns_number 43437
_diffrn_reflns_theta_full 27.70
_diffrn_reflns_theta_max 27.70
_diffrn_reflns_theta_min 1.54
_diffrn_source 'fine-focus sealed tube'
_diffrn_standards_decay_% 0.0
_exptl_absorpt_coefficient_mu 2.996
_exptl_absorpt_correction_T_max 0.86
_exptl_absorpt_correction_T_min 0.66
_exptl_absorpt_correction_type multi-scan
_exptl_absorpt_process_details
;
 Data were corrected for decay and absorption using the program SADABS 
 (Sheldrick, G. M. (2003). SADABS. Version 2.10. University of
 G\"ottingen, Germany).
;
_exptl_crystal_colour Colourless
_exptl_crystal_density_diffrn 1.355
_exptl_crystal_density_method 'not measured'
_exptl_crystal_description Prism
_exptl_crystal_F_000 1572
_exptl_crystal_size_max 0.10
_exptl_crystal_size_mid 0.10
_exptl_crystal_size_min 0.05
_refine_diff_density_max 0.711
_refine_diff_density_min -0.612
_refine_diff_density_rms 0.078
_refine_ls_abs_structure_details 'Flack H D (1983), Acta Cryst. A39, 876-881'
_refine_ls_abs_structure_Flack 0.004(3)
_refine_ls_extinction_method none
_refine_ls_goodness_of_fit_ref 0.920
_refine_ls_hydrogen_treatment constr
_refine_ls_matrix_type full
_refine_ls_number_parameters 841
_refine_ls_number_reflns 17138
_refine_ls_number_restraints 16
_refine_ls_restrained_S_all 0.921
_refine_ls_R_factor_all 0.0373
_refine_ls_R_factor_gt 0.0272
_refine_ls_shift/su_max 0.006
_refine_ls_shift/su_mean 0.000
_refine_ls_structure_factor_coef Fsqd
_refine_ls_weighting_details 'calc w=1/[\s^2^(Fo^2^)+(0.0000P)^2^+0.0000P] where P=(Fo^2^+2Fc^2^)/3'
_refine_ls_weighting_scheme calc
_refine_ls_wR_factor_gt 0.0505
_refine_ls_wR_factor_ref 0.0532
_reflns_number_gt 14960
_reflns_number_total 17138
_reflns_threshold_expression >2sigma(I)
_cod_data_source_file c4dt01798f2.cif
_cod_data_source_block Th[ArOSeO]2(THF)2_Ar=2,4-tBu2C6H2
_cod_depositor_comments 'Adding full bibliography for 7032518--7032522.cif.'
_cod_original_cell_volume 3764.1(11)
_cod_original_sg_symbol_H-M 'P 21'
_cod_database_code 7032520

loop_
_symmetry_equiv_pos_as_xyz
'x, y, z'
'-x, y+1/2, -z'

loop_
_atom_site_label
_atom_site_type_symbol
_atom_site_fract_x
_atom_site_fract_y
_atom_site_fract_z
_atom_site_U_iso_or_equiv
_atom_site_adp_type
_atom_site_occupancy
_atom_site_symmetry_multiplicity
_atom_site_calc_flag
_atom_site_refinement_flags
_atom_site_disorder_assembly
_atom_site_disorder_group
Th1 Th 0.815087(11) 0.249770(6) 0.134063(6) 0.02493(3) Uani 1 1 d . . .
Se1 Se 0.60107(3) 0.266403(15) 0.232784(18) 0.02631(9) Uani 1 1 d . . .
Se2 Se 0.90385(3) 0.148376(17) 0.01112(2) 0.02688(8) Uani 1 1 d . . .
O1 O 0.8378(3) 0.33841(13) 0.21250(15) 0.0311(6) Uani 1 1 d . . .
O2 O 0.8064(3) 0.16839(13) 0.21857(16) 0.0342(7) Uani 1 1 d . . .
O3 O 0.6606(3) 0.19050(13) 0.05648(15) 0.0339(7) Uani 1 1 d . . .
O4 O 0.9333(2) 0.29039(11) 0.05701(13) 0.0312(6) Uani 1 1 d . . .
O5 O 1.0479(2) 0.23055(13) 0.21033(13) 0.0406(8) Uani 1 1 d . . .
O6 O 0.6563(3) 0.33117(14) 0.05143(15) 0.0387(7) Uani 1 1 d . . .
C1 C 0.8031(4) 0.36161(18) 0.2753(2) 0.0260(8) Uani 1 1 d . . .
C2 C 0.7004(4) 0.33295(18) 0.2973(2) 0.0258(8) Uani 1 1 d . . .
C3 C 0.6656(4) 0.3512(2) 0.3652(2) 0.0303(8) Uani 1 1 d . . .
H3 H 0.5929 0.3313 0.3777 0.036 Uiso 1 1 calc R . .
C4 C 0.7359(4) 0.39775(19) 0.4139(2) 0.0328(9) Uani 1 1 d . . .
C5 C 0.8342(4) 0.42857(19) 0.3889(2) 0.0388(9) Uani 1 1 d . . .
H5 H 0.8808 0.4623 0.4206 0.047 Uiso 1 1 calc R . .
C6 C 0.8694(4) 0.41351(18) 0.3206(2) 0.0326(9) Uani 1 1 d . . .
C7 C 0.7084(4) 0.4135(2) 0.4932(2) 0.0412(10) Uani 1 1 d . . .
C8 C 0.5704(6) 0.3953(3) 0.4943(3) 0.092(2) Uani 1 1 d . . .
H8A H 0.5531 0.4102 0.5430 0.137 Uiso 1 1 calc R . .
H8B H 0.5599 0.3479 0.4901 0.137 Uiso 1 1 calc R . .
H8C H 0.5091 0.4162 0.4505 0.137 Uiso 1 1 calc R . .
C9 C 0.8043(6) 0.3741(3) 0.5550(3) 0.084(2) Uani 1 1 d . . .
H9A H 0.8926 0.3814 0.5497 0.126 Uiso 1 1 calc R . .
H9B H 0.7830 0.3277 0.5482 0.126 Uiso 1 1 calc R . .
H9C H 0.7988 0.3881 0.6067 0.126 Uiso 1 1 calc R . .
C10 C 0.7292(5) 0.4850(2) 0.5138(3) 0.0604(13) Uani 1 1 d . . .
H10A H 0.8200 0.4965 0.5181 0.091 Uiso 1 1 calc R . .
H10B H 0.7082 0.4933 0.5634 0.091 Uiso 1 1 calc R . .
H10C H 0.6727 0.5115 0.4731 0.091 Uiso 1 1 calc R . .
C11 C 0.9745(5) 0.4531(2) 0.2950(3) 0.0460(12) Uani 1 1 d . . .
C12 C 0.9168(5) 0.4827(2) 0.2141(2) 0.0555(13) Uani 1 1 d . . .
H12A H 0.8838 0.4476 0.1770 0.083 Uiso 1 1 calc R . .
H12B H 0.9843 0.5069 0.1975 0.083 Uiso 1 1 calc R . .
H12C H 0.8456 0.5123 0.2165 0.083 Uiso 1 1 calc R . .
C13 C 1.0891(4) 0.4086(2) 0.2917(3) 0.0580(13) Uani 1 1 d . . .
H13A H 1.1274 0.3906 0.3433 0.087 Uiso 1 1 calc R . .
H13B H 1.1547 0.4339 0.2745 0.087 Uiso 1 1 calc R . .
H13C H 1.0582 0.3729 0.2550 0.087 Uiso 1 1 calc R . .
C14 C 1.0272(5) 0.5094(2) 0.3510(3) 0.0640(14) Uani 1 1 d . . .
H14A H 0.9568 0.5401 0.3515 0.096 Uiso 1 1 calc R . .
H14B H 1.0961 0.5321 0.3339 0.096 Uiso 1 1 calc R . .
H14C H 1.0624 0.4920 0.4034 0.096 Uiso 1 1 calc R . .
C15 C 0.7531(4) 0.15139(19) 0.2765(2) 0.0286(9) Uani 1 1 d . . .
C16 C 0.6622(3) 0.19157(17) 0.2969(2) 0.0238(8) Uani 1 1 d . . .
C17 C 0.6158(3) 0.17959(18) 0.36185(19) 0.0276(8) Uani 1 1 d . . .
H17 H 0.5531 0.2080 0.3738 0.033 Uiso 1 1 calc R . .
C18 C 0.6599(4) 0.12707(19) 0.4088(2) 0.0325(9) Uani 1 1 d . . .
C19 C 0.7422(4) 0.0833(2) 0.3844(2) 0.0356(9) Uani 1 1 d . . .
H19 H 0.7681 0.0450 0.4143 0.043 Uiso 1 1 calc R . .
C20 C 0.7882(4) 0.09262(19) 0.3190(2) 0.0338(9) Uani 1 1 d . . .
C21 C 0.6183(5) 0.1154(2) 0.4847(2) 0.0460(11) Uani 1 1 d . . .
C22 C 0.6227(6) 0.0443(3) 0.5066(3) 0.0743(17) Uani 1 1 d . . .
H22A H 0.5893 0.0388 0.5526 0.111 Uiso 1 1 calc R . .
H22B H 0.7125 0.0287 0.5179 0.111 Uiso 1 1 calc R . .
H22C H 0.5692 0.0191 0.4634 0.111 Uiso 1 1 calc R . .
C23 C 0.4837(6) 0.1382(4) 0.4789(4) 0.137(4) Uani 1 1 d . . .
H23A H 0.4243 0.1180 0.4338 0.206 Uiso 1 1 calc R . .
H23B H 0.4800 0.1858 0.4730 0.206 Uiso 1 1 calc R . .
H23C H 0.4581 0.1261 0.5261 0.206 Uiso 1 1 calc R . .
C24 C 0.7151(7) 0.1502(3) 0.5494(3) 0.108(3) Uani 1 1 d . . .
H24A H 0.7072 0.1974 0.5410 0.162 Uiso 1 1 calc R . .
H24B H 0.8032 0.1363 0.5497 0.162 Uiso 1 1 calc R . .
H24C H 0.6974 0.1394 0.5993 0.162 Uiso 1 1 calc R . .
C25 C 0.8651(5) 0.0390(2) 0.2906(3) 0.0511(12) Uani 1 1 d . . .
C26 C 0.7849(6) 0.0169(2) 0.2102(3) 0.0765(17) Uani 1 1 d . . .
H26A H 0.8298 -0.0191 0.1916 0.115 Uiso 1 1 calc R . .
H26B H 0.7748 0.0534 0.1738 0.115 Uiso 1 1 calc R . .
H26C H 0.6992 0.0021 0.2140 0.115 Uiso 1 1 calc R . .
C27 C 0.9994(6) 0.0628(3) 0.2869(4) 0.0709(18) Uani 1 1 d . . .
H27A H 1.0467 0.0788 0.3381 0.106 Uiso 1 1 calc R . .
H27B H 0.9899 0.0981 0.2488 0.106 Uiso 1 1 calc R . .
H27C H 1.0476 0.0267 0.2714 0.106 Uiso 1 1 calc R . .
C28 C 0.8866(6) -0.0205(2) 0.3446(3) 0.0718(16) Uani 1 1 d . . .
H28A H 0.8024 -0.0384 0.3471 0.108 Uiso 1 1 calc R . .
H28B H 0.9355 -0.0073 0.3967 0.108 Uiso 1 1 calc R . .
H28C H 0.9356 -0.0538 0.3246 0.108 Uiso 1 1 calc R . .
C29 C 0.6296(3) 0.15229(18) -0.0067(2) 0.0274(8) Uani 1 1 d . . .
C30 C 0.7251(3) 0.13356(17) -0.04349(19) 0.0252(8) Uani 1 1 d . . .
C31 C 0.6959(3) 0.09999(17) -0.11287(19) 0.0268(8) Uani 1 1 d . . .
H31 H 0.7635 0.0881 -0.1363 0.032 Uiso 1 1 calc R . .
C32 C 0.5688(3) 0.08349(17) -0.14862(18) 0.0290(8) Uani 1 1 d . . .
C33 C 0.4746(3) 0.09730(17) -0.1091(2) 0.0284(8) Uani 1 1 d . . .
H33 H 0.3878 0.0842 -0.1321 0.034 Uiso 1 1 calc R . .
C34 C 0.5007(3) 0.12939(18) -0.0375(2) 0.0275(8) Uani 1 1 d . . .
C35 C 0.5308(4) 0.05001(18) -0.2290(2) 0.0330(8) Uani 1 1 d . . .
C36 C 0.4823(6) -0.0177(2) -0.2199(3) 0.0754(16) Uani 1 1 d . . .
H36A H 0.4156 -0.0157 -0.1909 0.113 Uiso 1 1 calc R . .
H36B H 0.5546 -0.0449 -0.1917 0.113 Uiso 1 1 calc R . .
H36C H 0.4452 -0.0366 -0.2713 0.113 Uiso 1 1 calc R . .
C37 C 0.4345(5) 0.0895(3) -0.2851(3) 0.0758(18) Uani 1 1 d . . .
H37A H 0.4131 0.0678 -0.3357 0.114 Uiso 1 1 calc R . .
H37B H 0.4709 0.1327 -0.2900 0.114 Uiso 1 1 calc R . .
H37C H 0.3557 0.0941 -0.2667 0.114 Uiso 1 1 calc R . .
C38 C 0.6509(6) 0.0407(3) -0.2621(3) 0.0747(18) Uani 1 1 d . . .
H38A H 0.6242 0.0197 -0.3131 0.112 Uiso 1 1 calc R . .
H38B H 0.7150 0.0133 -0.2268 0.112 Uiso 1 1 calc R . .
H38C H 0.6894 0.0833 -0.2675 0.112 Uiso 1 1 calc R . .
C39 C 0.3960(3) 0.13913(19) 0.0080(2) 0.0332(9) Uani 1 1 d . . .
C40 C 0.2690(3) 0.1043(2) -0.0321(2) 0.0452(11) Uani 1 1 d . . .
H40A H 0.2855 0.0576 -0.0356 0.068 Uiso 1 1 calc R . .
H40B H 0.2355 0.1223 -0.0843 0.068 Uiso 1 1 calc R . .
H40C H 0.2050 0.1110 -0.0018 0.068 Uiso 1 1 calc R . .
C41 C 0.4441(4) 0.1099(2) 0.0892(2) 0.0447(10) Uani 1 1 d . . .
H41A H 0.4604 0.0631 0.0849 0.067 Uiso 1 1 calc R . .
H41B H 0.3781 0.1161 0.1182 0.067 Uiso 1 1 calc R . .
H41C H 0.5247 0.1316 0.1166 0.067 Uiso 1 1 calc R . .
C42 C 0.3656(4) 0.2119(2) 0.0138(2) 0.0461(11) Uani 1 1 d . . .
H42A H 0.2965 0.2171 0.0406 0.069 Uiso 1 1 calc R . .
H42B H 0.3373 0.2305 -0.0385 0.069 Uiso 1 1 calc R . .
H42C H 0.4437 0.2347 0.0429 0.069 Uiso 1 1 calc R . .
C43 C 0.9714(3) 0.28117(18) -0.00913(19) 0.0260(8) Uani 1 1 d . . .
C44 C 0.9571(3) 0.22014(18) -0.04425(19) 0.0257(8) Uani 1 1 d . . .
C45 C 0.9908(3) 0.20838(18) -0.1142(2) 0.0291(8) Uani 1 1 d . . .
H45 H 0.9801 0.1661 -0.1366 0.035 Uiso 1 1 calc R . .
C46 C 1.0396(3) 0.2583(2) -0.15047(17) 0.0303(8) Uani 1 1 d D A .
C47 C 1.0588(4) 0.31881(18) -0.1123(2) 0.0324(9) Uani 1 1 d . . .
H47 H 1.0956 0.3530 -0.1357 0.039 Uiso 1 1 calc R . .
C48 C 1.0277(3) 0.33207(18) -0.0425(2) 0.0309(8) Uani 1 1 d . . .
C49 C 1.0728(3) 0.2491(3) -0.22939(17) 0.0402(8) Uani 1 1 d D . .
C50A C 1.0507(9) 0.1781(3) -0.2575(4) 0.056(3) Uani 0.692(9) 1 d PD A 1
H50A H 0.9585 0.1672 -0.2665 0.084 Uiso 0.692(9) 1 calc PR A 1
H50B H 1.1022 0.1489 -0.2180 0.084 Uiso 0.692(9) 1 calc PR A 1
H50C H 1.0773 0.1730 -0.3060 0.084 Uiso 0.692(9) 1 calc PR A 1
C51A C 1.2210(6) 0.2614(5) -0.2176(4) 0.061(3) Uani 0.692(9) 1 d PD A 1
H51A H 1.2429 0.2584 -0.2676 0.092 Uiso 0.692(9) 1 calc PR A 1
H51B H 1.2701 0.2286 -0.1820 0.092 Uiso 0.692(9) 1 calc PR A 1
H51C H 1.2430 0.3050 -0.1956 0.092 Uiso 0.692(9) 1 calc PR A 1
C52A C 0.9963(9) 0.2938(4) -0.2877(4) 0.064(3) Uani 0.692(9) 1 d PD A 1
H52A H 1.0256 0.2908 -0.3355 0.096 Uiso 0.692(9) 1 calc PR A 1
H52B H 1.0078 0.3386 -0.2679 0.096 Uiso 0.692(9) 1 calc PR A 1
H52C H 0.9043 0.2819 -0.2987 0.096 Uiso 0.692(9) 1 calc PR A 1
C53 C 1.0549(4) 0.39909(18) -0.0026(2) 0.0392(10) Uani 1 1 d . . .
C54 C 1.1178(5) 0.4466(2) -0.0485(3) 0.0539(12) Uani 1 1 d . . .
H54A H 1.0600 0.4531 -0.1003 0.081 Uiso 1 1 calc R . .
H54B H 1.2006 0.4286 -0.0533 0.081 Uiso 1 1 calc R . .
H54C H 1.1330 0.4885 -0.0212 0.081 Uiso 1 1 calc R . .
C55 C 1.1494(4) 0.3905(2) 0.0783(2) 0.0529(12) Uani 1 1 d . . .
H55A H 1.2301 0.3705 0.0726 0.079 Uiso 1 1 calc R . .
H55B H 1.1096 0.3623 0.1102 0.079 Uiso 1 1 calc R . .
H55C H 1.1685 0.4331 0.1033 0.079 Uiso 1 1 calc R . .
C56 C 0.9284(4) 0.4309(2) 0.0048(3) 0.0520(12) Uani 1 1 d . . .
H56A H 0.9476 0.4736 0.0298 0.078 Uiso 1 1 calc R . .
H56B H 0.8871 0.4030 0.0364 0.078 Uiso 1 1 calc R . .
H56C H 0.8697 0.4364 -0.0469 0.078 Uiso 1 1 calc R . .
C57 C 1.1630(4) 0.2130(2) 0.1843(2) 0.0533(12) Uani 1 1 d . . .
H57A H 1.1944 0.2508 0.1597 0.064 Uiso 1 1 calc R . .
H57B H 1.1435 0.1767 0.1464 0.064 Uiso 1 1 calc R . .
C58 C 1.2624(4) 0.1925(3) 0.2564(3) 0.0799(18) Uani 1 1 d . . .
H58A H 1.2582 0.1450 0.2650 0.096 Uiso 1 1 calc R . .
H58B H 1.3510 0.2041 0.2531 0.096 Uiso 1 1 calc R . .
C59 C 1.2264(4) 0.2294(4) 0.3191(3) 0.088(2) Uani 1 1 d . . .
H59A H 1.2658 0.2734 0.3243 0.105 Uiso 1 1 calc R . .
H59B H 1.2559 0.2063 0.3692 0.105 Uiso 1 1 calc R . .
C60 C 1.0808(4) 0.2340(3) 0.29532(19) 0.0538(14) Uani 1 1 d . . .
H60A H 1.0409 0.1974 0.3173 0.065 Uiso 1 1 calc R . .
H60B H 1.0509 0.2757 0.3129 0.065 Uiso 1 1 calc R . .
C61 C 0.5942(5) 0.3869(2) 0.0770(2) 0.0573(13) Uani 1 1 d . . .
H61A H 0.5345 0.3725 0.1082 0.069 Uiso 1 1 calc R . .
H61B H 0.6601 0.4164 0.1090 0.069 Uiso 1 1 calc R . .
C62 C 0.5232(6) 0.4198(3) 0.0073(3) 0.089(2) Uani 1 1 d . . .
H62A H 0.4319 0.4260 0.0093 0.107 Uiso 1 1 calc R . .
H62B H 0.5617 0.4634 0.0043 0.107 Uiso 1 1 calc R . .
C63 C 0.5267(7) 0.3833(3) -0.0593(3) 0.100(3) Uani 1 1 d . . .
H63A H 0.5579 0.4107 -0.0967 0.120 Uiso 1 1 calc R . .
H63B H 0.4390 0.3668 -0.0851 0.120 Uiso 1 1 calc R . .
C64 C 0.6177(5) 0.3277(2) -0.0324(2) 0.0466(12) Uani 1 1 d . . .
H64A H 0.5740 0.2857 -0.0495 0.056 Uiso 1 1 calc R . .
H64B H 0.6945 0.3315 -0.0538 0.056 Uiso 1 1 calc R . .
C65 C 1.2188(7) 0.3507(3) 0.5229(4) 0.107(2) Uani 1 1 d . . .
H65A H 1.2691 0.3559 0.4842 0.160 Uiso 1 1 calc R . .
H65B H 1.2759 0.3566 0.5750 0.160 Uiso 1 1 calc R . .
H65C H 1.1493 0.3833 0.5138 0.160 Uiso 1 1 calc R . .
C66 C 1.1617(5) 0.2847(3) 0.5163(3) 0.0614(14) Uani 1 1 d . . .
C67 C 1.2341(5) 0.2312(3) 0.5505(2) 0.0601(15) Uani 1 1 d . . .
H67 H 1.3220 0.2367 0.5786 0.072 Uiso 1 1 calc R . .
C68 C 1.1778(6) 0.1703(3) 0.5434(3) 0.0759(18) Uani 1 1 d . . .
H68 H 1.2270 0.1344 0.5687 0.091 Uiso 1 1 calc R . .
C69 C 1.0538(6) 0.1603(3) 0.5013(3) 0.0710(15) Uani 1 1 d . . .
H69 H 1.0174 0.1177 0.4957 0.085 Uiso 1 1 calc R . .
C70 C 0.9815(5) 0.2137(3) 0.4667(3) 0.0601(14) Uani 1 1 d . . .
H70 H 0.8945 0.2074 0.4374 0.072 Uiso 1 1 calc R . .
C71 C 1.0332(5) 0.2750(3) 0.4740(3) 0.0631(16) Uani 1 1 d . . .
H71 H 0.9820 0.3110 0.4504 0.076 Uiso 1 1 calc R . .
C72 C 0.6024(11) 0.2735(5) -0.2350(5) 0.185(5) Uani 1 1 d . . .
H72A H 0.6544 0.2504 -0.2648 0.277 Uiso 1 1 calc R . .
H72B H 0.5111 0.2608 -0.2539 0.277 Uiso 1 1 calc R . .
H72C H 0.6334 0.2620 -0.1800 0.277 Uiso 1 1 calc R . .
C73 C 0.6146(8) 0.3415(4) -0.2441(4) 0.095(2) Uani 1 1 d D . .
C74 C 0.7220(6) 0.3734(5) -0.2155(3) 0.106(3) Uani 1 1 d D . .
H74 H 0.7966 0.3493 -0.1897 0.127 Uiso 1 1 calc R . .
C75 C 0.7338(12) 0.4396(8) -0.2202(6) 0.204(8) Uani 1 1 d D . .
H75 H 0.8127 0.4616 -0.1973 0.245 Uiso 1 1 calc R . .
C76 C 0.6271(13) 0.4717(7) -0.2593(5) 0.171(5) Uani 1 1 d D . .
H76 H 0.6313 0.5174 -0.2668 0.205 Uiso 1 1 calc R . .
C77 C 0.5155(10) 0.4402(6) -0.2877(5) 0.149(5) Uani 1 1 d D . .
H77 H 0.4407 0.4642 -0.3137 0.179 Uiso 1 1 calc R . .
C78 C 0.5071(7) 0.3760(5) -0.2803(4) 0.105(3) Uani 1 1 d D . .
H78 H 0.4267 0.3543 -0.3000 0.126 Uiso 1 1 calc R . .
C50B C 0.9428(15) 0.2258(10) -0.2898(8) 0.069(6) Uani 0.308(9) 1 d PD A 2
H50D H 0.8782 0.2608 -0.2975 0.104 Uiso 0.308(9) 1 calc PR A 2
H50E H 0.9088 0.1870 -0.2696 0.104 Uiso 0.308(9) 1 calc PR A 2
H50F H 0.9617 0.2153 -0.3395 0.104 Uiso 0.308(9) 1 calc PR A 2
C51B C 1.1758(18) 0.1983(9) -0.2255(9) 0.070(8) Uani 0.308(9) 1 d PD A 2
H51D H 1.1980 0.1959 -0.2755 0.104 Uiso 0.308(9) 1 calc PR A 2
H51E H 1.1434 0.1558 -0.2135 0.104 Uiso 0.308(9) 1 calc PR A 2
H51F H 1.2533 0.2100 -0.1848 0.104 Uiso 0.308(9) 1 calc PR A 2
C52B C 1.097(3) 0.3106(7) -0.2676(11) 0.084(9) Uani 0.308(9) 1 d PD A 2
H52D H 1.0934 0.3019 -0.3222 0.126 Uiso 0.308(9) 1 calc PR A 2
H52E H 1.1830 0.3276 -0.2415 0.126 Uiso 0.308(9) 1 calc PR A 2
H52F H 1.0307 0.3428 -0.2644 0.126 Uiso 0.308(9) 1 calc PR A 2

loop_
_atom_site_aniso_label
_atom_site_aniso_U_11
_atom_site_aniso_U_22
_atom_site_aniso_U_33
_atom_site_aniso_U_23
_atom_site_aniso_U_13
_atom_site_aniso_U_12
Th1 0.02616(6) 0.03401(7) 0.01626(5) -0.00212(7) 0.00838(4) -0.00160(7)
Se1 0.02353(16) 0.0367(3) 0.01808(15) 0.00021(13) 0.00403(13) 0.00009(14)
Se2 0.02391(18) 0.0317(2) 0.02571(18) 0.00315(15) 0.00758(15) 0.00037(15)
O1 0.0353(15) 0.0391(16) 0.0211(14) -0.0084(12) 0.0113(12) -0.0049(12)
O2 0.0411(16) 0.0379(16) 0.0307(15) 0.0020(12) 0.0226(13) 0.0022(12)
O3 0.0309(15) 0.0465(17) 0.0263(15) -0.0160(12) 0.0108(12) -0.0042(12)
O4 0.0411(15) 0.0353(14) 0.0225(13) -0.0025(10) 0.0179(11) -0.0033(11)
O5 0.0291(13) 0.071(2) 0.0234(12) 0.0037(12) 0.0094(10) 0.0027(12)
O6 0.0441(18) 0.0477(18) 0.0231(15) 0.0008(13) 0.0067(13) 0.0146(14)
C1 0.031(2) 0.029(2) 0.0175(18) 0.0053(15) 0.0061(16) 0.0034(16)
C2 0.030(2) 0.028(2) 0.0190(18) -0.0016(15) 0.0053(16) 0.0030(16)
C3 0.037(2) 0.034(2) 0.0218(19) 0.0006(17) 0.0110(17) 0.0034(17)
C4 0.047(2) 0.032(2) 0.020(2) -0.0003(16) 0.0099(18) 0.0077(19)
C5 0.050(3) 0.036(2) 0.028(2) -0.0082(17) 0.0041(19) -0.0049(19)
C6 0.039(2) 0.035(2) 0.0250(19) -0.0053(16) 0.0087(17) -0.0032(18)
C7 0.060(3) 0.036(2) 0.032(2) -0.0057(18) 0.020(2) 0.003(2)
C8 0.121(6) 0.115(5) 0.066(4) -0.045(4) 0.073(4) -0.039(4)
C9 0.152(6) 0.080(4) 0.025(2) 0.012(2) 0.032(3) 0.049(4)
C10 0.092(4) 0.054(3) 0.045(3) -0.019(2) 0.035(3) -0.003(3)
C11 0.062(3) 0.040(3) 0.039(3) -0.009(2) 0.018(2) -0.017(2)
C12 0.087(4) 0.044(3) 0.043(3) -0.004(2) 0.032(3) -0.025(2)
C13 0.051(3) 0.069(3) 0.058(3) -0.014(3) 0.020(2) -0.021(3)
C14 0.083(4) 0.061(3) 0.052(3) -0.015(2) 0.025(3) -0.038(3)
C15 0.032(2) 0.026(2) 0.032(2) 0.0020(17) 0.0156(18) 0.0017(17)
C16 0.0213(19) 0.030(2) 0.0200(18) -0.0023(15) 0.0040(15) -0.0082(15)
C17 0.024(2) 0.039(2) 0.0207(19) -0.0012(16) 0.0072(15) -0.0030(16)
C18 0.034(2) 0.040(2) 0.026(2) 0.0030(17) 0.0116(17) -0.0021(18)
C19 0.048(2) 0.033(2) 0.027(2) 0.0060(17) 0.0115(19) -0.0033(19)
C20 0.038(2) 0.033(2) 0.033(2) 0.0004(17) 0.0150(19) 0.0031(18)
C21 0.065(3) 0.051(3) 0.028(2) 0.010(2) 0.022(2) 0.005(2)
C22 0.096(4) 0.088(4) 0.051(3) 0.025(3) 0.041(3) 0.019(3)
C23 0.113(5) 0.217(9) 0.120(6) 0.122(6) 0.098(5) 0.108(6)
C24 0.172(7) 0.123(6) 0.048(3) -0.031(4) 0.062(4) -0.067(5)
C25 0.073(3) 0.039(3) 0.055(3) 0.008(2) 0.041(3) 0.017(2)
C26 0.130(5) 0.053(3) 0.060(3) -0.012(3) 0.049(4) 0.011(3)
C27 0.076(4) 0.056(3) 0.100(5) 0.027(3) 0.059(3) 0.033(3)
C28 0.108(4) 0.039(3) 0.082(4) 0.013(3) 0.049(3) 0.026(3)
C29 0.029(2) 0.030(2) 0.024(2) 0.0005(16) 0.0073(16) -0.0009(16)
C30 0.0192(17) 0.030(2) 0.0267(18) 0.0012(15) 0.0066(14) -0.0020(15)
C31 0.0292(19) 0.032(2) 0.0205(18) -0.0011(14) 0.0094(15) 0.0031(16)
C32 0.039(2) 0.031(2) 0.0163(17) 0.0002(14) 0.0057(16) -0.0021(16)
C33 0.0239(18) 0.034(2) 0.0255(19) -0.0037(15) 0.0027(15) 0.0014(16)
C34 0.0225(18) 0.037(2) 0.023(2) -0.0004(16) 0.0056(15) 0.0016(16)
C35 0.042(2) 0.036(2) 0.0212(19) -0.0046(15) 0.0071(17) -0.0025(17)
C36 0.119(5) 0.062(3) 0.046(3) -0.017(2) 0.021(3) -0.027(3)
C37 0.102(5) 0.085(4) 0.026(3) -0.003(3) -0.010(3) 0.024(3)
C38 0.084(4) 0.108(5) 0.040(3) -0.026(3) 0.030(3) -0.019(3)
C39 0.0233(18) 0.047(2) 0.030(2) -0.0044(17) 0.0095(16) 0.0005(17)
C40 0.023(2) 0.064(3) 0.049(3) -0.011(2) 0.0109(18) -0.0062(19)
C41 0.039(2) 0.064(3) 0.036(2) -0.003(2) 0.0192(19) -0.005(2)
C42 0.040(2) 0.055(3) 0.047(3) -0.015(2) 0.017(2) 0.005(2)
C43 0.0246(19) 0.036(2) 0.0191(19) -0.0035(16) 0.0086(16) -0.0038(15)
C44 0.0239(19) 0.0335(19) 0.0204(19) 0.0036(15) 0.0070(15) -0.0006(15)
C45 0.032(2) 0.030(2) 0.0246(19) -0.0038(16) 0.0067(16) 0.0030(16)
C46 0.0329(17) 0.039(2) 0.0215(15) 0.0019(18) 0.0121(13) 0.0048(19)
C47 0.043(2) 0.031(2) 0.027(2) 0.0045(16) 0.0178(18) -0.0010(17)
C48 0.036(2) 0.032(2) 0.0263(19) 0.0046(16) 0.0116(16) -0.0010(16)
C49 0.056(2) 0.045(2) 0.0263(16) -0.004(3) 0.0244(15) -0.002(3)
C50A 0.096(7) 0.054(5) 0.029(4) -0.007(3) 0.036(4) -0.006(4)
C51A 0.058(4) 0.093(8) 0.046(4) -0.012(4) 0.038(3) -0.011(5)
C52A 0.091(7) 0.072(7) 0.036(5) 0.018(4) 0.031(5) 0.024(5)
C53 0.063(3) 0.030(2) 0.032(2) -0.0038(16) 0.026(2) -0.0067(19)
C54 0.087(3) 0.037(2) 0.052(3) -0.005(2) 0.043(3) -0.011(2)
C55 0.068(3) 0.056(3) 0.037(2) -0.012(2) 0.018(2) -0.023(2)
C56 0.075(3) 0.042(3) 0.049(3) -0.001(2) 0.036(2) 0.001(2)
C57 0.029(2) 0.094(4) 0.042(3) 0.002(2) 0.0167(19) 0.004(2)
C58 0.033(3) 0.136(5) 0.068(4) -0.007(4) 0.008(3) 0.014(3)
C59 0.045(3) 0.156(7) 0.051(3) -0.005(4) -0.007(2) 0.019(3)
C60 0.048(2) 0.090(4) 0.0207(18) 0.003(2) 0.0033(17) 0.012(2)
C61 0.071(3) 0.059(3) 0.041(3) 0.000(2) 0.015(2) 0.031(3)
C62 0.125(5) 0.074(4) 0.061(4) 0.007(3) 0.011(3) 0.053(4)
C63 0.135(6) 0.114(6) 0.042(4) 0.007(3) 0.005(4) 0.073(5)
C64 0.061(3) 0.058(3) 0.021(2) -0.0014(19) 0.010(2) 0.012(2)
C65 0.132(6) 0.110(6) 0.073(4) -0.040(4) 0.016(4) -0.017(5)
C66 0.075(4) 0.077(4) 0.035(3) -0.023(3) 0.019(3) -0.008(3)
C67 0.045(3) 0.096(5) 0.037(2) -0.011(3) 0.008(2) 0.015(3)
C68 0.077(4) 0.104(5) 0.047(3) 0.003(3) 0.015(3) 0.032(4)
C69 0.085(4) 0.081(4) 0.047(3) 0.004(3) 0.016(3) 0.008(3)
C70 0.051(3) 0.087(4) 0.042(3) 0.005(3) 0.011(2) 0.010(3)
C71 0.046(3) 0.109(5) 0.035(3) -0.009(3) 0.012(2) 0.010(3)
C72 0.314(14) 0.143(10) 0.106(7) -0.012(6) 0.068(8) -0.002(9)
C73 0.115(6) 0.128(6) 0.056(4) -0.015(4) 0.046(4) 0.006(5)
C74 0.035(3) 0.237(10) 0.045(4) -0.018(5) 0.007(3) 0.005(5)
C75 0.185(12) 0.37(2) 0.062(6) -0.030(10) 0.040(6) -0.166(14)
C76 0.185(13) 0.284(15) 0.043(6) -0.002(7) 0.027(7) -0.051(12)
C77 0.132(9) 0.259(15) 0.062(5) 0.036(7) 0.034(6) 0.108(10)
C78 0.082(5) 0.177(9) 0.047(4) 0.012(5) -0.001(3) 0.060(6)
C50B 0.094(14) 0.086(15) 0.033(8) -0.005(8) 0.027(9) -0.004(10)
C51B 0.087(16) 0.097(17) 0.039(10) 0.008(10) 0.043(10) 0.043(14)
C52B 0.18(3) 0.052(11) 0.050(13) -0.021(9) 0.082(17) -0.009(15)

loop_
_atom_type_symbol
_atom_type_description
_atom_type_scat_dispersion_real
_atom_type_scat_dispersion_imag
_atom_type_scat_source
C C 0.0033 0.0016 'International Tables Vol C Tables 4.2.6.8 and 6.1.1.4'
H H 0.0000 0.0000 'International Tables Vol C Tables 4.2.6.8 and 6.1.1.4'
O O 0.0106 0.0060 'International Tables Vol C Tables 4.2.6.8 and 6.1.1.4'
Se Se -0.0929 2.2259 'International Tables Vol C Tables 4.2.6.8 and 6.1.1.4'
Th Th -7.2400 8.8979 'International Tables Vol C Tables 4.2.6.8 and 6.1.1.4'

loop_
_geom_angle_atom_site_label_1
_geom_angle_atom_site_label_2
_geom_angle_atom_site_label_3
_geom_angle
O3 Th1 O4 105.32(9)
O3 Th1 O2 82.06(11)
O4 Th1 O2 143.46(9)
O3 Th1 O1 140.17(9)
O4 Th1 O1 95.18(9)
O2 Th1 O1 101.38(8)
O3 Th1 O5 135.77(9)
O4 Th1 O5 76.21(8)
O2 Th1 O5 74.26(9)
O1 Th1 O5 81.81(9)
O3 Th1 O6 73.86(9)
O4 Th1 O6 78.33(9)
O2 Th1 O6 136.91(9)
O1 Th1 O6 77.48(9)
O5 Th1 O6 145.35(9)
O3 Th1 Se1 83.28(7)
O4 Th1 Se1 151.18(6)
O2 Th1 Se1 64.08(7)
O1 Th1 Se1 63.89(6)
O5 Th1 Se1 116.97(5)
O6 Th1 Se1 77.85(6)
O3 Th1 Se2 62.47(7)
O4 Th1 Se2 62.12(6)
O2 Th1 Se2 92.47(7)
O1 Th1 Se2 154.55(7)
O5 Th1 Se2 81.55(6)
O6 Th1 Se2 106.61(6)
Se1 Th1 Se2 141.435(10)
C2 Se1 C16 99.14(14)
C2 Se1 Th1 92.48(11)
C16 Se1 Th1 93.41(11)
C30 Se2 C44 104.00(14)
C30 Se2 Th1 91.23(10)
C44 Se2 Th1 91.65(11)
C1 O1 Th1 141.6(2)
C15 O2 Th1 142.9(2)
C29 O3 Th1 145.8(2)
C43 O4 Th1 145.0(2)
C57 O5 C60 109.8(3)
C57 O5 Th1 130.7(2)
C60 O5 Th1 119.38(19)
C64 O6 C61 109.3(3)
C64 O6 Th1 122.4(2)
C61 O6 Th1 128.4(2)
O1 C1 C2 119.2(3)
O1 C1 C6 122.5(3)
C2 C1 C6 118.3(3)
C1 C2 C3 122.2(4)
C1 C2 Se1 119.2(3)
C3 C2 Se1 118.7(3)
C4 C3 C2 120.5(4)
C3 C4 C5 116.6(3)
C3 C4 C7 121.4(4)
C5 C4 C7 122.0(4)
C4 C5 C6 124.7(4)
C5 C6 C1 117.3(3)
C5 C6 C11 121.1(3)
C1 C6 C11 121.5(3)
C10 C7 C8 108.4(4)
C10 C7 C9 107.9(4)
C8 C7 C9 109.5(4)
C10 C7 C4 111.9(3)
C8 C7 C4 111.5(4)
C9 C7 C4 107.5(3)
C14 C11 C13 108.0(4)
C14 C11 C12 107.8(4)
C13 C11 C12 109.2(4)
C14 C11 C6 112.2(4)
C13 C11 C6 109.9(4)
C12 C11 C6 109.7(4)
O2 C15 C16 120.4(3)
O2 C15 C20 121.6(3)
C16 C15 C20 118.0(3)
C15 C16 C17 122.1(3)
C15 C16 Se1 118.1(3)
C17 C16 Se1 119.8(3)
C18 C17 C16 120.5(4)
C17 C18 C19 117.3(3)
C17 C18 C21 121.8(3)
C19 C18 C21 120.9(4)
C20 C19 C18 123.7(4)
C19 C20 C15 117.6(3)
C19 C20 C25 120.7(4)
C15 C20 C25 121.6(3)
C23 C21 C22 106.8(5)
C23 C21 C24 111.2(5)
C22 C21 C24 106.8(4)
C23 C21 C18 112.1(4)
C22 C21 C18 112.3(4)
C24 C21 C18 107.5(4)
C27 C25 C20 111.7(4)
C27 C25 C28 106.8(4)
C20 C25 C28 111.8(3)
C27 C25 C26 111.0(4)
C20 C25 C26 107.6(4)
C28 C25 C26 108.0(4)
O3 C29 C30 120.0(3)
O3 C29 C34 121.6(3)
C30 C29 C34 118.4(3)
C31 C30 C29 122.1(3)
C31 C30 Se2 120.0(2)
C29 C30 Se2 117.6(3)
C30 C31 C32 120.4(3)
C31 C32 C33 117.6(3)
C31 C32 C35 122.0(3)
C33 C32 C35 120.3(3)
C32 C33 C34 123.7(3)
C33 C34 C29 117.1(3)
C33 C34 C39 122.4(3)
C29 C34 C39 120.5(3)
C37 C35 C36 112.3(4)
C37 C35 C32 110.9(3)
C36 C35 C32 109.1(3)
C37 C35 C38 107.9(4)
C36 C35 C38 105.4(4)
C32 C35 C38 111.1(3)
C41 C39 C40 107.6(3)
C41 C39 C42 110.1(3)
C40 C39 C42 107.9(3)
C41 C39 C34 109.4(3)
C40 C39 C34 111.3(3)
C42 C39 C34 110.6(3)
O4 C43 C44 119.7(3)
O4 C43 C48 121.2(3)
C44 C43 C48 119.2(3)
C43 C44 C45 122.1(3)
C43 C44 Se2 117.9(2)
C45 C44 Se2 119.7(3)
C46 C45 C44 120.0(3)
C45 C46 C47 117.0(3)
C45 C46 C49 122.4(4)
C47 C46 C49 120.6(4)
C48 C47 C46 124.5(3)
C47 C48 C43 117.1(3)
C47 C48 C53 121.8(3)
C43 C48 C53 121.1(3)
C52A C49 C52B 43.6(11)
C52A C49 C51B 137.3(7)
C52B C49 C51B 113.6(12)
C52A C49 C50A 110.4(6)
C52B C49 C50A 133.1(7)
C51B C49 C50A 53.7(9)
C52A C49 C46 110.7(4)
C52B C49 C46 114.8(7)
C51B C49 C46 112.0(6)
C50A C49 C46 111.1(4)
C52A C49 C51A 110.9(5)
C52B C49 C51A 68.8(12)
C51B C49 C51A 53.4(9)
C50A C49 C51A 105.3(5)
C46 C49 C51A 108.3(3)
C52A C49 C50B 58.6(8)
C52B C49 C50B 99.6(13)
C51B C49 C50B 108.8(11)
C50A C49 C50B 57.5(7)
C46 C49 C50B 106.9(6)
C51A C49 C50B 144.6(6)
C54 C53 C56 106.8(3)
C54 C53 C48 112.2(3)
C56 C53 C48 110.7(3)
C54 C53 C55 107.5(3)
C56 C53 C55 110.4(3)
C48 C53 C55 109.3(3)
O5 C57 C58 105.3(3)
C59 C58 C57 104.0(4)
C58 C59 C60 105.4(4)
O5 C60 C59 104.3(3)
C62 C61 O6 106.2(4)
C63 C62 C61 110.8(4)
C62 C63 C64 106.7(4)
O6 C64 C63 106.6(4)
C67 C66 C71 118.9(5)
C67 C66 C65 121.1(5)
C71 C66 C65 120.0(6)
C68 C67 C66 119.6(5)
C69 C68 C67 121.9(6)
C68 C69 C70 118.5(6)
C71 C70 C69 121.3(5)
C70 C71 C66 119.8(5)
C74 C73 C78 118.2(8)
C74 C73 C72 123.2(10)
C78 C73 C72 118.5(9)
C73 C74 C75 124.0(9)
C76 C75 C74 116.0(11)
C77 C76 C75 121.0(14)
C78 C77 C76 121.1(11)
C77 C78 C73 119.6(9)

loop_
_geom_bond_atom_site_label_1
_geom_bond_atom_site_label_2
_geom_bond_distance
Th1 O3 2.223(3)
Th1 O4 2.245(2)
Th1 O2 2.265(3)
Th1 O1 2.268(3)
Th1 O5 2.538(2)
Th1 O6 2.560(3)
Th1 Se1 3.2306(5)
Th1 Se2 3.3262(5)
Se1 C2 1.920(4)
Se1 C16 1.926(4)
Se2 C30 1.930(3)
Se2 C44 1.935(3)
O1 C1 1.350(4)
O2 C15 1.344(4)
O3 C29 1.343(4)
O4 C43 1.353(4)
O5 C57 1.461(4)
O5 C60 1.467(4)
O6 C64 1.446(4)
O6 C61 1.451(5)
C1 C2 1.383(5)
C1 C6 1.412(5)
C2 C3 1.402(5)
C3 C4 1.377(5)
C4 C5 1.390(6)
C4 C7 1.548(5)
C5 C6 1.395(5)
C6 C11 1.543(6)
C7 C10 1.514(6)
C7 C8 1.521(7)
C7 C9 1.528(6)
C11 C14 1.536(6)
C11 C13 1.538(7)
C11 C12 1.540(6)
C15 C16 1.388(5)
C15 C20 1.422(5)
C16 C17 1.390(5)
C17 C18 1.371(5)
C18 C19 1.399(5)
C18 C21 1.545(5)
C19 C20 1.386(5)
C20 C25 1.532(5)
C21 C23 1.487(7)
C21 C22 1.507(7)
C21 C24 1.516(7)
C25 C27 1.529(7)
C25 C28 1.535(6)
C25 C26 1.538(7)
C29 C30 1.396(5)
C29 C34 1.423(5)
C30 C31 1.380(5)
C31 C32 1.384(5)
C32 C33 1.393(5)
C32 C35 1.546(5)
C33 C34 1.399(5)
C34 C39 1.549(5)
C35 C37 1.479(6)
C35 C36 1.504(6)
C35 C38 1.551(6)
C39 C41 1.529(5)
C39 C40 1.536(5)
C39 C42 1.537(6)
C43 C44 1.390(5)
C43 C48 1.408(5)
C44 C45 1.402(5)
C45 C46 1.382(5)
C46 C47 1.404(5)
C46 C49 1.546(4)
C47 C48 1.393(5)
C48 C53 1.541(5)
C49 C52A 1.468(8)
C49 C52B 1.486(14)
C49 C51B 1.502(12)
C49 C50A 1.540(8)
C49 C51A 1.558(7)
C49 C50B 1.597(13)
C53 C54 1.531(5)
C53 C56 1.532(5)
C53 C55 1.544(5)
C57 C58 1.503(6)
C58 C59 1.477(7)
C59 C60 1.503(5)
C61 C62 1.447(6)
C62 C63 1.412(7)
C63 C64 1.494(7)
C65 C66 1.477(8)
C66 C67 1.389(7)
C66 C71 1.399(7)
C67 C68 1.378(8)
C68 C69 1.359(7)
C69 C70 1.390(7)
C70 C71 1.365(7)
C72 C73 1.414(10)
C73 C74 1.305(8)
C73 C78 1.361(9)
C74 C75 1.367(14)
C75 C76 1.344(12)
C76 C77 1.335(14)
C77 C78 1.330(10)

loop_
_geom_torsion_atom_site_label_1
_geom_torsion_atom_site_label_2
_geom_torsion_atom_site_label_3
_geom_torsion_atom_site_label_4
_geom_torsion
O3 Th1 Se1 C2 -169.19(13)
O4 Th1 Se1 C2 -59.46(16)
O2 Th1 Se1 C2 106.40(14)
O1 Th1 Se1 C2 -12.44(13)
O5 Th1 Se1 C2 52.26(13)
O6 Th1 Se1 C2 -94.32(13)
Se2 Th1 Se1 C2 164.21(11)
O3 Th1 Se1 C16 91.49(13)
O4 Th1 Se1 C16 -158.77(16)
O2 Th1 Se1 C16 7.09(13)
O1 Th1 Se1 C16 -111.76(12)
O5 Th1 Se1 C16 -47.06(12)
O6 Th1 Se1 C16 166.37(12)
Se2 Th1 Se1 C16 64.89(10)
O3 Th1 Se2 C30 11.24(13)
O4 Th1 Se2 C30 -116.54(12)
O2 Th1 Se2 C30 90.96(12)
O1 Th1 Se2 C30 -145.67(19)
O5 Th1 Se2 C30 164.65(12)
O6 Th1 Se2 C30 -49.91(12)
Se1 Th1 Se2 C30 41.34(10)
O3 Th1 Se2 C44 115.29(13)
O4 Th1 Se2 C44 -12.50(12)
O2 Th1 Se2 C44 -165.00(12)
O1 Th1 Se2 C44 -41.63(19)
O5 Th1 Se2 C44 -91.31(12)
O6 Th1 Se2 C44 54.13(12)
Se1 Th1 Se2 C44 145.38(10)
O3 Th1 O1 C1 58.3(4)
O4 Th1 O1 C1 179.8(4)
O2 Th1 O1 C1 -32.9(4)
O5 Th1 O1 C1 -104.9(4)
O6 Th1 O1 C1 103.0(4)
Se1 Th1 O1 C1 20.6(3)
Se2 Th1 O1 C1 -154.6(3)
O3 Th1 O2 C15 -95.4(4)
O4 Th1 O2 C15 159.6(4)
O1 Th1 O2 C15 44.4(4)
O5 Th1 O2 C15 122.4(4)
O6 Th1 O2 C15 -39.4(5)
Se1 Th1 O2 C15 -9.0(4)
Se2 Th1 O2 C15 -157.1(4)
O4 Th1 O3 C29 32.5(4)
O2 Th1 O3 C29 -110.9(4)
O1 Th1 O3 C29 150.9(4)
O5 Th1 O3 C29 -53.3(5)
O6 Th1 O3 C29 105.2(4)
Se1 Th1 O3 C29 -175.5(4)
Se2 Th1 O3 C29 -13.9(4)
O3 Th1 O4 C43 -26.3(4)
O2 Th1 O4 C43 71.1(4)
O1 Th1 O4 C43 -171.8(4)
O5 Th1 O4 C43 107.9(4)
O6 Th1 O4 C43 -95.8(4)
Se1 Th1 O4 C43 -130.6(3)
Se2 Th1 O4 C43 20.3(4)
O3 Th1 O5 C57 61.6(4)
O4 Th1 O5 C57 -36.3(3)
O2 Th1 O5 C57 121.9(3)
O1 Th1 O5 C57 -133.8(3)
O6 Th1 O5 C57 -80.2(4)
Se1 Th1 O5 C57 171.1(3)
Se2 Th1 O5 C57 26.9(3)
O3 Th1 O5 C60 -115.6(3)
O4 Th1 O5 C60 146.5(3)
O2 Th1 O5 C60 -55.3(3)
O1 Th1 O5 C60 49.1(3)
O6 Th1 O5 C60 102.7(3)
Se1 Th1 O5 C60 -6.0(3)
Se2 Th1 O5 C60 -150.3(3)
O3 Th1 O6 C64 -52.7(3)
O4 Th1 O6 C64 57.2(3)
O2 Th1 O6 C64 -111.4(3)
O1 Th1 O6 C64 155.3(3)
O5 Th1 O6 C64 100.6(3)
Se1 Th1 O6 C64 -139.2(3)
Se2 Th1 O6 C64 1.2(3)
O3 Th1 O6 C61 129.1(4)
O4 Th1 O6 C61 -121.0(4)
O2 Th1 O6 C61 70.4(4)
O1 Th1 O6 C61 -23.0(3)
O5 Th1 O6 C61 -77.6(4)
Se1 Th1 O6 C61 42.6(3)
Se2 Th1 O6 C61 -177.0(3)
Th1 O1 C1 C2 -17.8(6)
Th1 O1 C1 C6 161.0(3)
O1 C1 C2 C3 175.0(3)
C6 C1 C2 C3 -3.8(6)
O1 C1 C2 Se1 -5.5(5)
C6 C1 C2 Se1 175.7(3)
C16 Se1 C2 C1 107.3(3)
Th1 Se1 C2 C1 13.5(3)
C16 Se1 C2 C3 -73.1(3)
Th1 Se1 C2 C3 -167.0(3)
C1 C2 C3 C4 -1.8(6)
Se1 C2 C3 C4 178.7(3)
C2 C3 C4 C5 5.1(6)
C2 C3 C4 C7 -173.5(3)
C3 C4 C5 C6 -3.1(6)
C7 C4 C5 C6 175.5(4)
C4 C5 C6 C1 -2.4(6)
C4 C5 C6 C11 176.3(4)
O1 C1 C6 C5 -173.1(3)
C2 C1 C6 C5 5.7(5)
O1 C1 C6 C11 8.3(6)
C2 C1 C6 C11 -173.0(4)
C3 C4 C7 C10 -145.5(4)
C5 C4 C7 C10 36.0(5)
C3 C4 C7 C8 -23.8(6)
C5 C4 C7 C8 157.7(4)
C3 C4 C7 C9 96.2(5)
C5 C4 C7 C9 -82.3(5)
C5 C6 C11 C14 -1.9(6)
C1 C6 C11 C14 176.7(4)
C5 C6 C11 C13 118.2(4)
C1 C6 C11 C13 -63.2(5)
C5 C6 C11 C12 -121.7(4)
C1 C6 C11 C12 56.9(5)
Th1 O2 C15 C16 5.1(6)
Th1 O2 C15 C20 -174.4(3)
O2 C15 C16 C17 -172.6(3)
C20 C15 C16 C17 6.9(6)
O2 C15 C16 Se1 6.9(5)
C20 C15 C16 Se1 -173.6(3)
C2 Se1 C16 C15 -102.5(3)
Th1 Se1 C16 C15 -9.5(3)
C2 Se1 C16 C17 77.0(3)
Th1 Se1 C16 C17 170.0(3)
C15 C16 C17 C18 0.5(5)
Se1 C16 C17 C18 -179.0(3)
C16 C17 C18 C19 -6.2(5)
C16 C17 C18 C21 175.2(4)
C17 C18 C19 C20 4.7(6)
C21 C18 C19 C20 -176.7(4)
C18 C19 C20 C15 2.5(6)
C18 C19 C20 C25 -172.9(4)
O2 C15 C20 C19 171.3(4)
C16 C15 C20 C19 -8.1(6)
O2 C15 C20 C25 -13.3(6)
C16 C15 C20 C25 167.2(4)
C17 C18 C21 C23 32.8(7)
C19 C18 C21 C23 -145.8(5)
C17 C18 C21 C22 153.1(4)
C19 C18 C21 C22 -25.5(6)
C17 C18 C21 C24 -89.7(5)
C19 C18 C21 C24 91.7(5)
C19 C20 C25 C27 -122.2(4)
C15 C20 C25 C27 62.6(6)
C19 C20 C25 C28 -2.6(6)
C15 C20 C25 C28 -177.9(4)
C19 C20 C25 C26 115.8(4)
C15 C20 C25 C26 -59.4(5)
Th1 O3 C29 C30 6.7(6)
Th1 O3 C29 C34 -173.9(3)
O3 C29 C30 C31 -173.3(3)
C34 C29 C30 C31 7.3(5)
O3 C29 C30 Se2 12.9(5)
C34 C29 C30 Se2 -166.5(3)
C44 Se2 C30 C31 78.4(3)
Th1 Se2 C30 C31 170.4(3)
C44 Se2 C30 C29 -107.6(3)
Th1 Se2 C30 C29 -15.6(3)
C29 C30 C31 C32 -0.1(5)
Se2 C30 C31 C32 173.6(3)
C30 C31 C32 C33 -5.0(5)
C30 C31 C32 C35 175.8(3)
C31 C32 C33 C34 3.0(5)
C35 C32 C33 C34 -177.8(3)
C32 C33 C34 C29 4.0(5)
C32 C33 C34 C39 -175.0(3)
O3 C29 C34 C33 171.7(3)
C30 C29 C34 C33 -9.0(5)
O3 C29 C34 C39 -9.3(5)
C30 C29 C34 C39 170.0(3)
C31 C32 C35 C37 -121.9(4)
C33 C32 C35 C37 59.0(5)
C31 C32 C35 C36 113.9(4)
C33 C32 C35 C36 -65.2(5)
C31 C32 C35 C38 -1.9(5)
C33 C32 C35 C38 179.0(4)
C33 C34 C39 C41 123.6(4)
C29 C34 C39 C41 -55.3(5)
C33 C34 C39 C40 5.0(5)
C29 C34 C39 C40 -174.0(3)
C33 C34 C39 C42 -114.9(4)
C29 C34 C39 C42 66.1(4)
Th1 O4 C43 C44 -16.3(6)
Th1 O4 C43 C48 164.9(3)
O4 C43 C44 C45 177.8(3)
C48 C43 C44 C45 -3.3(6)
O4 C43 C44 Se2 -7.9(5)
C48 C43 C44 Se2 170.9(3)
C30 Se2 C44 C43 106.0(3)
Th1 Se2 C44 C43 14.4(3)
C30 Se2 C44 C45 -79.6(3)
Th1 Se2 C44 C45 -171.3(3)
C43 C44 C45 C46 -0.2(6)
Se2 C44 C45 C46 -174.4(3)
C44 C45 C46 C47 3.0(5)
C44 C45 C46 C49 -177.3(3)
C45 C46 C47 C48 -2.5(6)
C49 C46 C47 C48 177.8(3)
C46 C47 C48 C43 -1.0(6)
C46 C47 C48 C53 178.3(4)
O4 C43 C48 C47 -177.4(3)
C44 C43 C48 C47 3.8(5)
O4 C43 C48 C53 3.3(5)
C44 C43 C48 C53 -175.5(3)
C45 C46 C49 C52A 120.2(6)
C47 C46 C49 C52A -60.1(6)
C45 C46 C49 C52B 167.5(14)
C47 C46 C49 C52B -12.8(14)
C45 C46 C49 C51B -60.9(10)
C47 C46 C49 C51B 118.8(11)
C45 C46 C49 C50A -2.8(6)
C47 C46 C49 C50A 176.9(5)
C45 C46 C49 C51A -118.0(5)
C47 C46 C49 C51A 61.7(6)
C45 C46 C49 C50B 58.1(9)
C47 C46 C49 C50B -122.2(8)
C47 C48 C53 C54 0.0(5)
C43 C48 C53 C54 179.3(4)
C47 C48 C53 C56 119.2(4)
C43 C48 C53 C56 -61.6(5)
C47 C48 C53 C55 -119.1(4)
C43 C48 C53 C55 60.2(5)
C60 O5 C57 C58 11.0(5)
Th1 O5 C57 C58 -166.3(3)
O5 C57 C58 C59 -27.7(6)
C57 C58 C59 C60 34.0(6)
C57 O5 C60 C59 9.8(5)
Th1 O5 C60 C59 -172.5(3)
C58 C59 C60 O5 -27.2(6)
C64 O6 C61 C62 -3.3(6)
Th1 O6 C61 C62 175.1(4)
O6 C61 C62 C63 6.5(8)
C61 C62 C63 C64 -6.9(9)
C61 O6 C64 C63 -0.8(6)
Th1 O6 C64 C63 -179.3(4)
C62 C63 C64 O6 4.7(7)
C71 C66 C67 C68 -1.2(7)
C65 C66 C67 C68 179.9(5)
C66 C67 C68 C69 2.5(8)
C67 C68 C69 C70 -2.0(8)
C68 C69 C70 C71 0.5(8)
C69 C70 C71 C66 0.7(8)
C67 C66 C71 C70 -0.3(7)
C65 C66 C71 C70 178.6(5)
C78 C73 C74 C75 -0.8(11)
C72 C73 C74 C75 -176.5(8)
C73 C74 C75 C76 -2.0(14)
C74 C75 C76 C77 3.3(15)
C75 C76 C77 C78 -1.9(15)
C76 C77 C78 C73 -1.0(13)
C74 C73 C78 C77 2.3(10)
C72 C73 C78 C77 178.3(7)
